data_4314516
loop_
_publ_author_name
'Brenton L. Drake'
'Fernande Grandjean'
'Michael J. Kangas'
'Edem K. Okudzeto'
'Amar B. Karki'
'Moulay T. Sougrati'
'David P. Young'
'Gary J. Long'
'Julia Y. Chan'

_publ_section_title
;
 Crystal Growth, Transport, and the Structural and Magnetic Properties of
 Ln4FeGa12 with Ln = Y, Tb, Dy, Ho, and Er
;
_journal_name_full 'Inorganic Chemistry'
_journal_page_first 445
_journal_page_last 456
_journal_paper_doi 10.1021/ic9013202
_journal_volume 49
_journal_year 2010
_chemical_formula_moiety 'Er4 Fe0.67 Ga12'
_chemical_formula_sum 'Er4 Fe0.67 Ga12'
_chemical_formula_weight 1543.38
_chemical_name_systematic
; 
 ? 
;
_space_group_IT_number 229
_symmetry_cell_setting cubic
_symmetry_space_group_name_Hall '-I 4 2 3'
_symmetry_space_group_name_H-M 'I m -3 m'
_atom_sites_solution_hydrogens none
_atom_sites_solution_primary direct
_atom_sites_solution_secondary difmap
_audit_creation_method SHELXL-97
_cell_angle_alpha 90.00
_cell_angle_beta 90.00
_cell_angle_gamma 90.00
_cell_formula_units_Z 2
_cell_length_a 8.4760(3)
_cell_length_b 8.4760(3)
_cell_length_c 8.4760(3)
_cell_measurement_reflns_used 2130
_cell_measurement_temperature 298(2)
_cell_measurement_theta_max 34.972
_cell_measurement_theta_min 2.546
_cell_volume 608.94(4)
_computing_cell_refinement 'HKL Scalepack (Otwinowski & Minor 1997)'
_computing_data_collection KappaCCD
_computing_data_reduction 'Denzo and Scalepak (Otwinowski & Minor, 1997)'
_computing_structure_refinement 'SHELXL-97 (Sheldrick, 1997)'
_computing_structure_solution 'SHELXS-97 (Sheldrick, 1990)'
_diffrn_ambient_temperature 298(2)
_diffrn_measured_fraction_theta_full 0.958
_diffrn_measured_fraction_theta_max 0.981
_diffrn_measurement_device_type KappaCCD
_diffrn_measurement_method CCD
_diffrn_radiation_monochromator graphite
_diffrn_radiation_source 'fine-focus sealed tube'
_diffrn_radiation_type MoK\a
_diffrn_radiation_wavelength 0.71073
_diffrn_reflns_av_R_equivalents 0.0673
_diffrn_reflns_av_sigmaI/netI 0.0181
_diffrn_reflns_limit_h_max 13
_diffrn_reflns_limit_h_min -13
_diffrn_reflns_limit_k_max 13
_diffrn_reflns_limit_k_min -13
_diffrn_reflns_limit_l_max 12
_diffrn_reflns_limit_l_min -13
_diffrn_reflns_number 3766
_diffrn_reflns_theta_full 25.00
_diffrn_reflns_theta_max 34.88
_diffrn_reflns_theta_min 3.40
_exptl_absorpt_coefficient_mu 53.981
_exptl_absorpt_correction_T_max 0.2943
_exptl_absorpt_correction_T_min 0.2213
_exptl_absorpt_correction_type multi-scan
_exptl_crystal_colour silver
_exptl_crystal_density_diffrn 8.417
_exptl_crystal_density_method 'not measured'
_exptl_crystal_description cube
_exptl_crystal_F_000 1323
_exptl_crystal_size_max 0.04
_exptl_crystal_size_mid 0.03
_exptl_crystal_size_min 0.03
_refine_diff_density_max 2.998
_refine_diff_density_min -4.102
_refine_diff_density_rms 0.363
_refine_ls_extinction_coef 0.00075(7)
_refine_ls_extinction_expression Fc^*^=kFc[1+0.001xFc^2^\l^3^/sin(2\q)]^-1/4^
_refine_ls_extinction_method SHELXL
_refine_ls_goodness_of_fit_ref 1.161
_refine_ls_hydrogen_treatment none
_refine_ls_matrix_type full
_refine_ls_number_parameters 15
_refine_ls_number_reflns 159
_refine_ls_number_restraints 0
_refine_ls_restrained_S_all 1.161
_refine_ls_R_factor_all 0.0412
_refine_ls_R_factor_gt 0.0304
_refine_ls_shift/su_max 0.000
_refine_ls_shift/su_mean 0.000
_refine_ls_structure_factor_coef Fsqd
_refine_ls_weighting_details 'calc w=1/[\s^2^(Fo^2^)+(0.0000P)^2^+39.2741P] where P=(Fo^2^+2Fc^2^)/3'
_refine_ls_weighting_scheme calc
_refine_ls_wR_factor_gt 0.0500
_refine_ls_wR_factor_ref 0.0528
_reflns_number_gt 126
_reflns_number_total 159
_reflns_threshold_expression >2sigma(I)
_cod_data_source_file ic9013202_si_003.cif
_cod_data_source_block shelxl
_cod_database_code 4314516

loop_
_symmetry_equiv_pos_as_xyz
'x, y, z'
'x, z, y'
'y, -z, x'
'y, x, -z'
'x, -z, y'
'-z, y, x'
'z, x, -y'
'y, z, -x'
'z, y, -x'
'-z, x, -y'
'x, z, -y'
'y, -z, -x'
'x, -z, -y'
'-z, y, -x'
'x, -y, z'
'y, -x, z'
'x, -y, -z'
'y, -x, -z'
'-y, -z, -x'
'-x, -y, z'
'-y, -x, -z'
'-z, -x, -y'
'-z, -y, -x'
'z, -x, -y'
'x+1/2, y+1/2, z+1/2'
'x+1/2, z+1/2, y+1/2'
'y+1/2, -z+1/2, x+1/2'
'y+1/2, x+1/2, -z+1/2'
'x+1/2, -z+1/2, y+1/2'
'-z+1/2, y+1/2, x+1/2'
'z+1/2, x+1/2, -y+1/2'
'y+1/2, z+1/2, -x+1/2'
'z+1/2, y+1/2, -x+1/2'
'-z+1/2, x+1/2, -y+1/2'
'x+1/2, z+1/2, -y+1/2'
'y+1/2, -z+1/2, -x+1/2'
'x+1/2, -z+1/2, -y+1/2'
'-z+1/2, y+1/2, -x+1/2'
'x+1/2, -y+1/2, z+1/2'
'y+1/2, -x+1/2, z+1/2'
'x+1/2, -y+1/2, -z+1/2'
'y+1/2, -x+1/2, -z+1/2'
'-y+1/2, -z+1/2, -x+1/2'
'-x+1/2, -y+1/2, z+1/2'
'-y+1/2, -x+1/2, -z+1/2'
'-z+1/2, -x+1/2, -y+1/2'
'-z+1/2, -y+1/2, -x+1/2'
'z+1/2, -x+1/2, -y+1/2'
'-x, -y, -z'
'-x, -z, -y'
'-y, z, -x'
'-y, -x, z'
'-x, z, -y'
'z, -y, -x'
'-z, -x, y'
'-y, -z, x'
'-z, -y, x'
'z, -x, y'
'-x, -z, y'
'-y, z, x'
'-x, z, y'
'z, -y, x'
'-x, y, -z'
'-y, x, -z'
'-x, y, z'
'-y, x, z'
'y, z, x'
'x, y, -z'
'y, x, z'
'z, x, y'
'z, y, x'
'-z, x, y'
'-x+1/2, -y+1/2, -z+1/2'
'-x+1/2, -z+1/2, -y+1/2'
'-y+1/2, z+1/2, -x+1/2'
'-y+1/2, -x+1/2, z+1/2'
'-x+1/2, z+1/2, -y+1/2'
'z+1/2, -y+1/2, -x+1/2'
'-z+1/2, -x+1/2, y+1/2'
'-y+1/2, -z+1/2, x+1/2'
'-z+1/2, -y+1/2, x+1/2'
'z+1/2, -x+1/2, y+1/2'
'-x+1/2, -z+1/2, y+1/2'
'-y+1/2, z+1/2, x+1/2'
'-x+1/2, z+1/2, y+1/2'
'z+1/2, -y+1/2, x+1/2'
'-x+1/2, y+1/2, -z+1/2'
'-y+1/2, x+1/2, -z+1/2'
'-x+1/2, y+1/2, z+1/2'
'-y+1/2, x+1/2, z+1/2'
'y+1/2, z+1/2, x+1/2'
'x+1/2, y+1/2, -z+1/2'
'y+1/2, x+1/2, z+1/2'
'z+1/2, x+1/2, y+1/2'
'z+1/2, y+1/2, x+1/2'
'-z+1/2, x+1/2, y+1/2'

loop_
_atom_site_label
_atom_site_type_symbol
_atom_site_fract_x
_atom_site_fract_y
_atom_site_fract_z
_atom_site_U_iso_or_equiv
_atom_site_adp_type
_atom_site_occupancy
_atom_site_symmetry_multiplicity
_atom_site_calc_flag
_atom_site_refinement_flags
_atom_site_disorder_assembly
_atom_site_disorder_group
Er1 Er 0.2500 0.2500 0.2500 0.0080(2) Uani 1 12 d S . .
Fe1 Fe 0.0000 0.0000 0.0000 0.007(4) Uani 0.38(3) 48 d SP . .
Ga1 Ga 0.2500 0.0000 0.5000 0.0144(4) Uani 1 8 d S . .
Ga2 Ga 0.280(4) 0.0000 0.0000 0.017(4) Uani 0.50 8 d SP . .
Ga3 Ga 0.249(4) 0.0000 0.0000 0.017(4) Uani 0.50 8 d SP . .
Fe2 Fe 0.5000 0.0000 0.0000 0.010(9) Uani 0.096(16) 16 d SP . .

loop_
_atom_site_aniso_label
_atom_site_aniso_U_11
_atom_site_aniso_U_22
_atom_site_aniso_U_33
_atom_site_aniso_U_23
_atom_site_aniso_U_13
_atom_site_aniso_U_12
Er1 0.0080(2) 0.0080(2) 0.0080(2) 0.00160(18) 0.00160(18) 0.00160(18)
Fe1 0.007(4) 0.007(4) 0.007(4) 0.000 0.000 0.000
Ga1 0.0283(10) 0.0074(5) 0.0074(5) 0.000 0.000 0.000
Ga2 0.034(11) 0.0086(6) 0.0086(6) 0.000 0.000 0.000
Ga3 0.034(11) 0.0086(6) 0.0086(6) 0.000 0.000 0.000
Fe2 0.02(2) 0.002(10) 0.002(10) 0.000 0.000 0.000

loop_
_atom_type_symbol
_atom_type_description
_atom_type_scat_dispersion_real
_atom_type_scat_dispersion_imag
_atom_type_scat_source
Er Er -0.2586 4.9576 'International Tables Vol C Tables 4.2.6.8 and 6.1.1.4'
Fe Fe 0.3463 0.8444 'International Tables Vol C Tables 4.2.6.8 and 6.1.1.4'
Ga Ga 0.2307 1.6083 'International Tables Vol C Tables 4.2.6.8 and 6.1.1.4'

loop_
_geom_angle_atom_site_label_1
_geom_angle_atom_site_label_2
_geom_angle_atom_site_label_3
_geom_angle
_geom_angle_site_symmetry_1
_geom_angle_site_symmetry_3
_geom_angle_publ_flag
Ga1 Er1 Ga1 120.0 76_554 . ?
Ga1 Er1 Ga1 180.0 76_554 4_556 ?
Ga1 Er1 Ga1 60.0 . 4_556 ?
Ga1 Er1 Ga1 60.0 76_554 75_545 ?
Ga1 Er1 Ga1 60.0 . 75_545 ?
Ga1 Er1 Ga1 120.0 4_556 75_545 ?
Ga1 Er1 Ga1 60.0 76_554 73 ?
Ga1 Er1 Ga1 180.0 . 73 ?
Ga1 Er1 Ga1 120.0 4_556 73 ?
Ga1 Er1 Ga1 120.0 75_545 73 ?
Ga1 Er1 Ga1 120.0 76_554 3_565 ?
Ga1 Er1 Ga1 120.0 . 3_565 ?
Ga1 Er1 Ga1 60.0 4_556 3_565 ?
Ga1 Er1 Ga1 180.0 75_545 3_565 ?
Ga1 Er1 Ga1 60.0 73 3_565 ?
Ga1 Er1 Ga3 90.000(2) 76_554 76 ?
Ga1 Er1 Ga3 60.1(6) . 76 ?
Ga1 Er1 Ga3 90.0 4_556 76 ?
Ga1 Er1 Ga3 60.1(6) 75_545 76 ?
Ga1 Er1 Ga3 119.9(6) 73 76 ?
Ga1 Er1 Ga3 119.9(6) 3_565 76 ?
Ga1 Er1 Ga3 60.1(6) 76_554 . ?
Ga1 Er1 Ga3 90.000(1) . . ?
Ga1 Er1 Ga3 119.9(6) 4_556 . ?
Ga1 Er1 Ga3 60.1(6) 75_545 . ?
Ga1 Er1 Ga3 90.0 73 . ?
Ga1 Er1 Ga3 119.9(6) 3_565 . ?
Ga3 Er1 Ga3 120.2(11) 76 . ?
Ga1 Er1 Ga3 90.0 76_554 4 ?
Ga1 Er1 Ga3 119.9(6) . 4 ?
Ga1 Er1 Ga3 90.000(2) 4_556 4 ?
Ga1 Er1 Ga3 119.9(6) 75_545 4 ?
Ga1 Er1 Ga3 60.1(6) 73 4 ?
Ga1 Er1 Ga3 60.1(6) 3_565 4 ?
Ga3 Er1 Ga3 180.0 76 4 ?
Ga3 Er1 Ga3 59.8(11) . 4 ?
Ga1 Er1 Ga3 60.1(6) 76_554 75 ?
Ga1 Er1 Ga3 119.9(6) . 75 ?
Ga1 Er1 Ga3 119.9(6) 4_556 75 ?
Ga1 Er1 Ga3 90.000(2) 75_545 75 ?
Ga1 Er1 Ga3 60.1(6) 73 75 ?
Ga1 Er1 Ga3 90.000(1) 3_565 75 ?
Ga3 Er1 Ga3 59.8(11) 76 75 ?
Ga3 Er1 Ga3 120.2(11) . 75 ?
Ga3 Er1 Ga3 120.2(11) 4 75 ?
Ga1 Er1 Ga3 119.9(6) 76_554 3 ?
Ga1 Er1 Ga3 60.1(6) . 3 ?
Ga1 Er1 Ga3 60.1(6) 4_556 3 ?
Ga1 Er1 Ga3 90.000(1) 75_545 3 ?
Ga1 Er1 Ga3 119.9(6) 73 3 ?
Ga1 Er1 Ga3 90.000(2) 3_565 3 ?
Ga3 Er1 Ga3 120.2(11) 76 3 ?
Ga3 Er1 Ga3 59.8(11) . 3 ?
Ga3 Er1 Ga3 59.8(11) 4 3 ?
Ga3 Er1 Ga3 180.0 75 3 ?
Ga1 Er1 Ga3 119.9(6) 76_554 73 ?
Ga1 Er1 Ga3 90.0 . 73 ?
Ga1 Er1 Ga3 60.1(6) 4_556 73 ?
Ga1 Er1 Ga3 119.9(6) 75_545 73 ?
Ga1 Er1 Ga3 90.000(1) 73 73 ?
Ga1 Er1 Ga3 60.1(6) 3_565 73 ?
Ga3 Er1 Ga3 59.8(11) 76 73 ?
Ga3 Er1 Ga3 180.000(2) . 73 ?
Ga3 Er1 Ga3 120.2(11) 4 73 ?
Ga3 Er1 Ga3 59.8(11) 75 73 ?
Ga3 Er1 Ga3 120.2(11) 3 73 ?
Ga3 Fe1 Ga3 180.000(1) 52 4 ?
Ga3 Fe1 Ga3 90.000(1) 52 51 ?
Ga3 Fe1 Ga3 90.000(1) 4 51 ?
Ga3 Fe1 Ga3 90.000(1) 52 3 ?
Ga3 Fe1 Ga3 90.000(1) 4 3 ?
Ga3 Fe1 Ga3 180.000(1) 51 3 ?
Ga3 Fe1 Ga3 90.0 52 49 ?
Ga3 Fe1 Ga3 90.0 4 49 ?
Ga3 Fe1 Ga3 90.0 51 49 ?
Ga3 Fe1 Ga3 90.0 3 49 ?
Ga3 Fe1 Ga3 90.0 52 . ?
Ga3 Fe1 Ga3 90.0 4 . ?
Ga3 Fe1 Ga3 90.0 51 . ?
Ga3 Fe1 Ga3 90.0 3 . ?
Ga3 Fe1 Ga3 180.0 49 . ?
Ga3 Fe1 Ga2 180.000(1) 52 4 ?
Ga3 Fe1 Ga2 0.000(1) 4 4 ?
Ga3 Fe1 Ga2 90.0 51 4 ?
Ga3 Fe1 Ga2 90.0 3 4 ?
Ga3 Fe1 Ga2 90.000(1) 49 4 ?
Ga3 Fe1 Ga2 90.000(1) . 4 ?
Ga3 Fe1 Ga2 0.000(1) 52 52 ?
Ga3 Fe1 Ga2 180.000(1) 4 52 ?
Ga3 Fe1 Ga2 90.0 51 52 ?
Ga3 Fe1 Ga2 90.0 3 52 ?
Ga3 Fe1 Ga2 90.000(1) 49 52 ?
Ga3 Fe1 Ga2 90.000(1) . 52 ?
Ga2 Fe1 Ga2 180.000(1) 4 52 ?
Ga3 Fe1 Ga2 90.000(1) 52 51 ?
Ga3 Fe1 Ga2 90.000(1) 4 51 ?
Ga3 Fe1 Ga2 0.000(1) 51 51 ?
Ga3 Fe1 Ga2 180.000(1) 3 51 ?
Ga3 Fe1 Ga2 90.000(1) 49 51 ?
Ga3 Fe1 Ga2 90.000(1) . 51 ?
Ga2 Fe1 Ga2 90.000(1) 4 51 ?
Ga2 Fe1 Ga2 90.000(1) 52 51 ?
Ga3 Fe1 Ga2 90.000(1) 52 3 ?
Ga3 Fe1 Ga2 90.000(1) 4 3 ?
Ga3 Fe1 Ga2 180.000(1) 51 3 ?
Ga3 Fe1 Ga2 0.000(1) 3 3 ?
Ga3 Fe1 Ga2 90.000(1) 49 3 ?
Ga3 Fe1 Ga2 90.000(1) . 3 ?
Ga2 Fe1 Ga2 90.000(1) 4 3 ?
Ga2 Fe1 Ga2 90.000(1) 52 3 ?
Ga2 Fe1 Ga2 180.000(1) 51 3 ?
Ga3 Fe1 Ga2 90.0 52 49 ?
Ga3 Fe1 Ga2 90.0 4 49 ?
Ga3 Fe1 Ga2 90.0 51 49 ?
Ga3 Fe1 Ga2 90.0 3 49 ?
Ga3 Fe1 Ga2 0.0 49 49 ?
Ga3 Fe1 Ga2 180.0 . 49 ?
Ga2 Fe1 Ga2 90.0 4 49 ?
Ga2 Fe1 Ga2 90.0 52 49 ?
Ga2 Fe1 Ga2 90.0 51 49 ?
Ga2 Fe1 Ga2 90.0 3 49 ?
Ga3 Fe1 Ga2 90.0 52 . ?
Ga3 Fe1 Ga2 90.0 4 . ?
Ga3 Fe1 Ga2 90.0 51 . ?
Ga3 Fe1 Ga2 90.0 3 . ?
Ga3 Fe1 Ga2 180.0 49 . ?
Ga3 Fe1 Ga2 0.0 . . ?
Ga2 Fe1 Ga2 90.0 4 . ?
Ga2 Fe1 Ga2 90.0 52 . ?
Ga2 Fe1 Ga2 90.0 51 . ?
Ga2 Fe1 Ga2 90.0 3 . ?
Ga2 Fe1 Ga2 180.0 49 . ?
Fe2 Ga1 Fe2 180.0 28_545 3 ?
Fe2 Ga1 Ga2 41.3(5) 28_545 76 ?
Fe2 Ga1 Ga2 138.7(5) 3 76 ?
Fe2 Ga1 Ga2 138.7(5) 28_545 3 ?
Fe2 Ga1 Ga2 41.3(5) 3 3 ?
Ga2 Ga1 Ga2 124.3(7) 76 3 ?
Fe2 Ga1 Ga2 41.3(5) 28_545 28_545 ?
Fe2 Ga1 Ga2 138.7(5) 3 28_545 ?
Ga2 Ga1 Ga2 82.7(11) 76 28_545 ?
Ga2 Ga1 Ga2 124.3(7) 3 28_545 ?
Fe2 Ga1 Ga2 138.7(5) 28_545 51_556 ?
Fe2 Ga1 Ga2 41.3(5) 3 51_556 ?
Ga2 Ga1 Ga2 124.3(7) 76 51_556 ?
Ga2 Ga1 Ga2 82.7(11) 3 51_556 ?
Ga2 Ga1 Ga2 124.3(6) 28_545 51_556 ?
Fe2 Ga1 Er1 90.0 28_545 3 ?
Fe2 Ga1 Er1 90.0 3 3 ?
Ga2 Ga1 Er1 117.8(3) 76 3 ?
Ga2 Ga1 Er1 62.2(3) 3 3 ?
Ga2 Ga1 Er1 62.2(3) 28_545 3 ?
Ga2 Ga1 Er1 117.8(3) 51_556 3 ?
Fe2 Ga1 Er1 90.0 28_545 4_556 ?
Fe2 Ga1 Er1 90.0 3 4_556 ?
Ga2 Ga1 Er1 62.2(3) 76 4_556 ?
Ga2 Ga1 Er1 117.8(3) 3 4_556 ?
Ga2 Ga1 Er1 117.8(3) 28_545 4_556 ?
Ga2 Ga1 Er1 62.2(3) 51_556 4_556 ?
Er1 Ga1 Er1 180.0 3 4_556 ?
Fe2 Ga1 Ga1 135.0 28_545 52 ?
Fe2 Ga1 Ga1 45.0 3 52 ?
Ga2 Ga1 Ga1 176.3(5) 76 52 ?
Ga2 Ga1 Ga1 57.9(3) 3 52 ?
Ga2 Ga1 Ga1 93.7(5) 28_545 52 ?
Ga2 Ga1 Ga1 57.9(3) 51_556 52 ?
Er1 Ga1 Ga1 60.0 3 52 ?
Er1 Ga1 Ga1 120.0 4_556 52 ?
Fe2 Ga1 Ga1 45.0 28_545 27 ?
Fe2 Ga1 Ga1 135.0 3 27 ?
Ga2 Ga1 Ga1 57.9(3) 76 27 ?
Ga2 Ga1 Ga1 176.3(5) 3 27 ?
Ga2 Ga1 Ga1 57.9(3) 28_545 27 ?
Ga2 Ga1 Ga1 93.7(5) 51_556 27 ?
Er1 Ga1 Ga1 120.0 3 27 ?
Er1 Ga1 Ga1 60.0 4_556 27 ?
Ga1 Ga1 Ga1 120.0 52 27 ?
Fe2 Ga1 Er1 90.0 28_545 . ?
Fe2 Ga1 Er1 90.0 3 . ?
Ga2 Ga1 Er1 62.2(3) 76 . ?
Ga2 Ga1 Er1 62.2(3) 3 . ?
Ga2 Ga1 Er1 117.8(3) 28_545 . ?
Ga2 Ga1 Er1 117.8(3) 51_556 . ?
Er1 Ga1 Er1 90.0 3 . ?
Er1 Ga1 Er1 90.0 4_556 . ?
Ga1 Ga1 Er1 120.0 52 . ?
Ga1 Ga1 Er1 120.0 27 . ?
Fe2 Ga1 Ga1 45.0 28_545 75_545 ?
Fe2 Ga1 Ga1 135.0 3 75_545 ?
Ga2 Ga1 Ga1 57.9(3) 76 75_545 ?
Ga2 Ga1 Ga1 93.7(5) 3 75_545 ?
Ga2 Ga1 Ga1 57.9(3) 28_545 75_545 ?
Ga2 Ga1 Ga1 176.3(5) 51_556 75_545 ?
Er1 Ga1 Ga1 60.0 3 75_545 ?
Er1 Ga1 Ga1 120.0 4_556 75_545 ?
Ga1 Ga1 Ga1 120.0 52 75_545 ?
Ga1 Ga1 Ga1 90.0 27 75_545 ?
Er1 Ga1 Ga1 60.0 . 75_545 ?
Fe2 Ga2 Fe1 180.0 . . ?
Fe2 Ga2 Ga1 48.7(5) . 76_554 ?
Fe1 Ga2 Ga1 131.3(5) . 76_554 ?
Fe2 Ga2 Ga1 48.7(5) . 75_545 ?
Fe1 Ga2 Ga1 131.3(5) . 75_545 ?
Ga1 Ga2 Ga1 64.1(6) 76_554 75_545 ?
Fe2 Ga2 Ga1 48.7(5) . 28_545 ?
Fe1 Ga2 Ga1 131.3(5) . 28_545 ?
Ga1 Ga2 Ga1 97.3(11) 76_554 28_545 ?
Ga1 Ga2 Ga1 64.1(6) 75_545 28_545 ?
Fe2 Ga2 Ga1 48.7(5) . 27_554 ?
Fe1 Ga2 Ga1 131.3(5) . 27_554 ?
Ga1 Ga2 Ga1 64.1(6) 76_554 27_554 ?
Ga1 Ga2 Ga1 97.3(11) 75_545 27_554 ?
Ga1 Ga2 Ga1 64.1(6) 28_545 27_554 ?
Fe2 Ga2 Er1 94.9(7) . 30_544 ?
Fe1 Ga2 Er1 85.1(7) . 30_544 ?
Ga1 Ga2 Er1 125.8(8) 76_554 30_544 ?
Ga1 Ga2 Er1 125.8(8) 75_545 30_544 ?
Ga1 Ga2 Er1 61.8(2) 28_545 30_544 ?
Ga1 Ga2 Er1 61.8(2) 27_554 30_544 ?
Fe2 Ga2 Er1 94.9(7) . . ?
Fe1 Ga2 Er1 85.1(7) . . ?
Ga1 Ga2 Er1 61.8(2) 76_554 . ?
Ga1 Ga2 Er1 61.8(2) 75_545 . ?
Ga1 Ga2 Er1 125.8(8) 28_545 . ?
Ga1 Ga2 Er1 125.8(8) 27_554 . ?
Er1 Ga2 Er1 170.3(13) 30_544 . ?
Fe2 Ga2 Er1 94.9(7) . 3 ?
Fe1 Ga2 Er1 85.1(7) . 3 ?
Ga1 Ga2 Er1 125.8(8) 76_554 3 ?
Ga1 Ga2 Er1 61.8(2) 75_545 3 ?
Ga1 Ga2 Er1 61.8(2) 28_545 3 ?
Ga1 Ga2 Er1 125.8(8) 27_554 3 ?
Er1 Ga2 Er1 89.59(11) 30_544 3 ?
Er1 Ga2 Er1 89.59(11) . 3 ?
Fe2 Ga2 Er1 94.9(7) . 4 ?
Fe1 Ga2 Er1 85.1(7) . 4 ?
Ga1 Ga2 Er1 61.8(2) 76_554 4 ?
Ga1 Ga2 Er1 125.8(8) 75_545 4 ?
Ga1 Ga2 Er1 125.8(8) 28_545 4 ?
Ga1 Ga2 Er1 61.8(2) 27_554 4 ?
Er1 Ga2 Er1 89.59(11) 30_544 4 ?
Er1 Ga2 Er1 89.59(11) . 4 ?
Er1 Ga2 Er1 170.3(13) 3 4 ?
Fe1 Ga3 Fe2 180.0 . . ?
Fe1 Ga3 Ga3 45.0 . 52 ?
Fe2 Ga3 Ga3 135.0 . 52 ?
Fe1 Ga3 Ga3 45.0 . 51 ?
Fe2 Ga3 Ga3 135.0 . 51 ?
Ga3 Ga3 Ga3 60.000(1) 52 51 ?
Fe1 Ga3 Ga3 45.000(1) . 4 ?
Fe2 Ga3 Ga3 135.000(1) . 4 ?
Ga3 Ga3 Ga3 90.000(2) 52 4 ?
Ga3 Ga3 Ga3 60.000(1) 51 4 ?
Fe1 Ga3 Ga3 45.000(1) . 3 ?
Fe2 Ga3 Ga3 135.000(1) . 3 ?
Ga3 Ga3 Ga3 60.000(1) 52 3 ?
Ga3 Ga3 Ga3 90.000(2) 51 3 ?
Ga3 Ga3 Ga3 60.000(1) 4 3 ?
Fe1 Ga3 Er1 90.1(7) . . ?
Fe2 Ga3 Er1 89.9(7) . . ?
Ga3 Ga3 Er1 120.1(6) 52 . ?
Ga3 Ga3 Er1 120.1(6) 51 . ?
Ga3 Ga3 Er1 60.1(6) 4 . ?
Ga3 Ga3 Er1 60.1(6) 3 . ?
Fe1 Ga3 Er1 90.1(7) . 30_544 ?
Fe2 Ga3 Er1 89.9(7) . 30_544 ?
Ga3 Ga3 Er1 60.1(6) 52 30_544 ?
Ga3 Ga3 Er1 60.1(6) 51 30_544 ?
Ga3 Ga3 Er1 120.1(6) 4 30_544 ?
Ga3 Ga3 Er1 120.1(6) 3 30_544 ?
Er1 Ga3 Er1 179.7(14) . 30_544 ?
Fe1 Ga3 Er1 90.1(7) . 4 ?
Fe2 Ga3 Er1 89.9(7) . 4 ?
Ga3 Ga3 Er1 120.1(6) 52 4 ?
Ga3 Ga3 Er1 60.1(6) 51 4 ?
Ga3 Ga3 Er1 60.1(6) 4 4 ?
Ga3 Ga3 Er1 120.1(6) 3 4 ?
Er1 Ga3 Er1 90.000(3) . 4 ?
Er1 Ga3 Er1 90.000(3) 30_544 4 ?
Fe1 Ga3 Er1 90.1(7) . 3 ?
Fe2 Ga3 Er1 89.9(7) . 3 ?
Ga3 Ga3 Er1 60.1(6) 52 3 ?
Ga3 Ga3 Er1 120.1(6) 51 3 ?
Ga3 Ga3 Er1 120.1(6) 4 3 ?
Ga3 Ga3 Er1 60.1(6) 3 3 ?
Er1 Ga3 Er1 90.000(3) . 3 ?
Er1 Ga3 Er1 90.000(3) 30_544 3 ?
Er1 Ga3 Er1 179.7(14) 4 3 ?
Fe1 Ga3 Ga1 135.1(5) . 76_554 ?
Fe2 Ga3 Ga1 44.9(5) . 76_554 ?
Ga3 Ga3 Ga1 179.9(5) 52 76_554 ?
Ga3 Ga3 Ga1 120.1(3) 51 76_554 ?
Ga3 Ga3 Ga1 90.1(5) 4 76_554 ?
Ga3 Ga3 Ga1 120.1(3) 3 76_554 ?
Er1 Ga3 Ga1 59.9(3) . 76_554 ?
Er1 Ga3 Ga1 119.8(8) 30_544 76_554 ?
Er1 Ga3 Ga1 59.9(3) 4 76_554 ?
Er1 Ga3 Ga1 119.8(8) 3 76_554 ?
Fe1 Ga3 Ga1 135.1(5) . 75_545 ?
Fe2 Ga3 Ga1 44.9(5) . 75_545 ?
Ga3 Ga3 Ga1 120.1(3) 52 75_545 ?
Ga3 Ga3 Ga1 179.9(5) 51 75_545 ?
Ga3 Ga3 Ga1 120.1(3) 4 75_545 ?
Ga3 Ga3 Ga1 90.1(5) 3 75_545 ?
Er1 Ga3 Ga1 59.9(3) . 75_545 ?
Er1 Ga3 Ga1 119.8(8) 30_544 75_545 ?
Er1 Ga3 Ga1 119.8(8) 4 75_545 ?
Er1 Ga3 Ga1 59.9(3) 3 75_545 ?
Ga1 Ga3 Ga1 59.9(6) 76_554 75_545 ?
Ga2 Fe2 Ga2 180.0 . 49_655 ?
Ga2 Fe2 Ga1 90.000(1) . 76_554 ?
Ga2 Fe2 Ga1 90.000(1) 49_655 76_554 ?
Ga2 Fe2 Ga1 90.000(1) . 27_554 ?
Ga2 Fe2 Ga1 90.000(1) 49_655 27_554 ?
Ga1 Fe2 Ga1 90.0 76_554 27_554 ?
Ga2 Fe2 Ga1 90.000(1) . 75_545 ?
Ga2 Fe2 Ga1 90.000(1) 49_655 75_545 ?
Ga1 Fe2 Ga1 90.0 76_554 75_545 ?
Ga1 Fe2 Ga1 180.0 27_554 75_545 ?
Ga2 Fe2 Ga1 90.000(1) . 28_545 ?
Ga2 Fe2 Ga1 90.000(1) 49_655 28_545 ?
Ga1 Fe2 Ga1 180.0 76_554 28_545 ?
Ga1 Fe2 Ga1 90.0 27_554 28_545 ?
Ga1 Fe2 Ga1 90.0 75_545 28_545 ?
Ga2 Fe2 Ga3 0.0 . . ?
Ga2 Fe2 Ga3 180.0 49_655 . ?
Ga1 Fe2 Ga3 90.0 76_554 . ?
Ga1 Fe2 Ga3 90.0 27_554 . ?
Ga1 Fe2 Ga3 90.0 75_545 . ?
Ga1 Fe2 Ga3 90.0 28_545 . ?
Ga2 Fe2 Ga3 180.0 . 49_655 ?
Ga2 Fe2 Ga3 0.0 49_655 49_655 ?
Ga1 Fe2 Ga3 90.0 76_554 49_655 ?
Ga1 Fe2 Ga3 90.0 27_554 49_655 ?
Ga1 Fe2 Ga3 90.0 75_545 49_655 ?
Ga1 Fe2 Ga3 90.0 28_545 49_655 ?
Ga3 Fe2 Ga3 180.0 . 49_655 ?

loop_
_geom_bond_atom_site_label_1
_geom_bond_atom_site_label_2
_geom_bond_distance
_geom_bond_site_symmetry_2
_geom_bond_publ_flag
Er1 Ga1 2.99672(11) 76_554 ?
Er1 Ga1 2.99672(11) . ?
Er1 Ga1 2.99672(11) 4_556 ?
Er1 Ga1 2.99672(11) 75_545 ?
Er1 Ga1 2.99672(11) 73 ?
Er1 Ga1 2.99672(11) 3_565 ?
Er1 Ga3 2.99673(18) 76 ?
Er1 Ga3 2.99673(14) . ?
Er1 Ga3 2.99673(16) 4 ?
Er1 Ga3 2.99673(19) 75 ?
Er1 Ga3 2.99673(17) 3 ?
Er1 Ga3 2.99673(16) 73 ?
Fe1 Ga3 2.11(4) 52 ?
Fe1 Ga3 2.11(4) 4 ?
Fe1 Ga3 2.11(4) 51 ?
Fe1 Ga3 2.11(4) 3 ?
Fe1 Ga3 2.11(4) 49 ?
Fe1 Ga3 2.11(4) . ?
Fe1 Ga2 2.37(4) 4 ?
Fe1 Ga2 2.37(4) 52 ?
Fe1 Ga2 2.37(4) 51 ?
Fe1 Ga2 2.37(4) 3 ?
Fe1 Ga2 2.37(4) 49 ?
Fe1 Ga2 2.37(4) . ?
Ga1 Fe2 2.1190 28_545 ?
Ga1 Fe2 2.1190 3 ?
Ga1 Ga2 2.82(2) 76 ?
Ga1 Ga2 2.82(2) 3 ?
Ga1 Ga2 2.82(2) 28_545 ?
Ga1 Ga2 2.82(2) 51_556 ?
Ga1 Er1 2.99672(11) 3 ?
Ga1 Er1 2.99672(11) 4_556 ?
Ga1 Ga1 2.99672(11) 52 ?
Ga1 Ga1 2.99672(11) 27 ?
Ga1 Ga1 2.99672(11) 75_545 ?
Ga2 Fe2 1.86(4) . ?
Ga2 Ga1 2.82(2) 76_554 ?
Ga2 Ga1 2.82(2) 75_545 ?
Ga2 Ga1 2.82(2) 28_545 ?
Ga2 Ga1 2.82(2) 27_554 ?
Ga2 Er1 3.008(3) 30_544 ?
Ga2 Er1 3.008(3) 3 ?
Ga2 Er1 3.008(3) 4 ?
Ga3 Fe2 2.13(4) . ?
Ga3 Ga3 2.99(5) 52 ?
Ga3 Ga3 2.99(5) 51 ?
Ga3 Ga3 2.99(5) 4 ?
Ga3 Ga3 2.99(5) 3 ?
Ga3 Er1 2.99673(14) 30_544 ?
Ga3 Er1 2.99673(14) 4 ?
Ga3 Er1 2.99673(14) 3 ?
Ga3 Ga1 3.00(3) 76_554 ?
Ga3 Ga1 3.00(3) 75_545 ?
Fe2 Ga2 1.86(4) 49_655 ?
Fe2 Ga1 2.1190 76_554 ?
Fe2 Ga1 2.1190 27_554 ?
Fe2 Ga1 2.1190 75_545 ?
Fe2 Ga1 2.1190 28_545 ?
Fe2 Ga3 2.13(4) 49_655 ?
